data_7220442
loop_
_publ_author_name
'Yang, Yan-Yan'
'Lin, Zu-Jin'
'Liang, Jun'
'Huang, Yuanbiao'
'Cao, Rong'

_publ_section_title
;
 Coordination polymers constructed from a tripodal phosphoryl carboxylate
 ligand: synthesis, structures and physical properties
;
_journal_issue 24
_journal_name_full CrystEngComm
_journal_page_first 4547
_journal_paper_doi 10.1039/C5CE00430F
_journal_volume 17
_journal_year 2015
_chemical_formula_sum 'C78 H48 Cd3 O14 P2'
_chemical_formula_weight 1608.30
_chemical_name_systematic
; 
 ? 
;
_space_group_IT_number 206
_symmetry_cell_setting cubic
_symmetry_space_group_name_Hall '-I 2b 2c 3'
_symmetry_space_group_name_H-M 'I a -3'
_atom_sites_solution_hydrogens geom
_atom_sites_solution_primary direct
_atom_sites_solution_secondary difmap
_audit_creation_method SHELXL-97
_audit_update_record
;
2015-02-02 deposited with the CCDC.
2015-05-08 downloaded from the CCDC.
;
_cell_angle_alpha 90.00
_cell_angle_beta 90.00
_cell_angle_gamma 90.00
_cell_formula_units_Z 8
_cell_length_a 23.7697(4)
_cell_length_b 23.7697(4)
_cell_length_c 23.7697(4)
_cell_measurement_reflns_used 2006
_cell_measurement_temperature 173(2)
_cell_measurement_theta_max 68.4310
_cell_measurement_theta_min 4.5330
_cell_volume 13429.8(4)
_computing_cell_refinement
;
CrysAlisPro, Agilent Technologies,
Version 1.171.37.31 (release 14-01-2014 CrysAlis171 .NET)
(compiled Jan 14 2014,18:38:05)
;
_computing_data_collection
;
CrysAlisPro, Agilent Technologies,
Version 1.171.37.31 (release 14-01-2014 CrysAlis171 .NET)
(compiled Jan 14 2014,18:38:05)
;
_computing_data_reduction
;
CrysAlisPro, Agilent Technologies,
Version 1.171.37.31 (release 14-01-2014 CrysAlis171 .NET)
(compiled Jan 14 2014,18:38:05)
;
_computing_structure_refinement 'SHELXL-97 (Sheldrick, 1997)'
_computing_structure_solution 'SHELXS-97 (Sheldrick, 1990)'
_diffrn_ambient_temperature 173(2)
_diffrn_detector_area_resol_mean 10.5594
_diffrn_measured_fraction_theta_full 0.966
_diffrn_measured_fraction_theta_max 0.966
_diffrn_measurement_device_type 'SuperNova, Dual, Cu at zero, Atlas'
_diffrn_measurement_method '\w scans'
_diffrn_radiation_monochromator graphite
_diffrn_radiation_source 'fine-focus sealed tube'
_diffrn_radiation_type CuK\a
_diffrn_radiation_wavelength 1.54184
_diffrn_reflns_av_R_equivalents 0.0279
_diffrn_reflns_av_sigmaI/netI 0.0451
_diffrn_reflns_limit_h_max 19
_diffrn_reflns_limit_h_min -7
_diffrn_reflns_limit_k_max 28
_diffrn_reflns_limit_k_min -19
_diffrn_reflns_limit_l_max 20
_diffrn_reflns_limit_l_min -25
_diffrn_reflns_number 5746
_diffrn_reflns_theta_full 73.50
_diffrn_reflns_theta_max 73.50
_diffrn_reflns_theta_min 3.72
_exptl_absorpt_coefficient_mu 8.552
_exptl_absorpt_correction_T_max 0.5478
_exptl_absorpt_correction_T_min 0.4531
_exptl_absorpt_process_details
;
CrysAlisPro, Agilent Technologies,
Version 1.171.37.31 (release 14-01-2014 CrysAlis171 .NET)
(compiled Jan 14 2014,18:38:05)
Empirical absorption correction using spherical harmonics,
 implemented in SCALE3 ABSPACK scaling algorithm.
;
_exptl_crystal_colour colorless
_exptl_crystal_density_diffrn 1.591
_exptl_crystal_density_method 'not measured'
_exptl_crystal_description block
_exptl_crystal_F_000 6416
_exptl_crystal_size_max 0.11
_exptl_crystal_size_mid 0.10
_exptl_crystal_size_min 0.08
_refine_diff_density_max 1.275
_refine_diff_density_min -0.616
_refine_diff_density_rms 0.171
_refine_ls_extinction_method none
_refine_ls_goodness_of_fit_ref 1.174
_refine_ls_hydrogen_treatment mixed
_refine_ls_matrix_type full
_refine_ls_number_parameters 125
_refine_ls_number_reflns 2193
_refine_ls_number_restraints 0
_refine_ls_restrained_S_all 1.174
_refine_ls_R_factor_all 0.1314
_refine_ls_R_factor_gt 0.0967
_refine_ls_shift/su_max 0.000
_refine_ls_shift/su_mean 0.000
_refine_ls_structure_factor_coef Fsqd
_refine_ls_weighting_details 'calc w=1/[\s^2^(Fo^2^)+(0.2000P)^2^+0.0000P] where P=(Fo^2^+2Fc^2^)/3'
_refine_ls_weighting_scheme calc
_refine_ls_wR_factor_gt 0.2967
_refine_ls_wR_factor_ref 0.3380
_reflns_number_gt 1391
_reflns_number_total 2193
_reflns_threshold_expression >2sigma(I)
_cod_data_source_file c5ce00430f2.cif
_cod_data_source_block 2
_cod_depositor_comments 'Adding full bibliography for 7220441--7220444.cif.'
_cod_original_sg_symbol_H-M Ia-3
_cod_database_code 7220442

loop_
_symmetry_equiv_pos_as_xyz
'x, y, z'
'z, x, y'
'y, z, x'
'-y, -z+1/2, x'
'z, -x, -y+1/2'
'-y+1/2, z, -x'
'-z, -x+1/2, y'
'-z+1/2, x, -y'
'y, -z, -x+1/2'
'-x, -y+1/2, z'
'x, -y, -z+1/2'
'-x+1/2, y, -z'
'x+1/2, y+1/2, z+1/2'
'z+1/2, x+1/2, y+1/2'
'y+1/2, z+1/2, x+1/2'
'-y+1/2, -z+1, x+1/2'
'z+1/2, -x+1/2, -y+1'
'-y+1, z+1/2, -x+1/2'
'-z+1/2, -x+1, y+1/2'
'-z+1, x+1/2, -y+1/2'
'y+1/2, -z+1/2, -x+1'
'-x+1/2, -y+1, z+1/2'
'x+1/2, -y+1/2, -z+1'
'-x+1, y+1/2, -z+1/2'
'-x, -y, -z'
'-z, -x, -y'
'-y, -z, -x'
'y, z-1/2, -x'
'-z, x, y-1/2'
'y-1/2, -z, x'
'z, x-1/2, -y'
'z-1/2, -x, y'
'-y, z, x-1/2'
'x, y-1/2, -z'
'-x, y, z-1/2'
'x-1/2, -y, z'
'-x+1/2, -y+1/2, -z+1/2'
'-z+1/2, -x+1/2, -y+1/2'
'-y+1/2, -z+1/2, -x+1/2'
'y+1/2, z, -x+1/2'
'-z+1/2, x+1/2, y'
'y, -z+1/2, x+1/2'
'z+1/2, x, -y+1/2'
'z, -x+1/2, y+1/2'
'-y+1/2, z+1/2, x'
'x+1/2, y, -z+1/2'
'-x+1/2, y+1/2, z'
'x, -y+1/2, z+1/2'

loop_
_atom_site_label
_atom_site_type_symbol
_atom_site_fract_x
_atom_site_fract_y
_atom_site_fract_z
_atom_site_U_iso_or_equiv
_atom_site_adp_type
_atom_site_occupancy
_atom_site_symmetry_multiplicity
_atom_site_calc_flag
_atom_site_refinement_flags
Cd1 Cd 0.5000 0.5000 1.0000 0.0800(7) Uani 1 6 d S
P1 P 0.17035(11) 0.32965(11) 0.67035(11) 0.0895(16) Uani 1 3 d S
O1 O 0.4318(6) 0.5627(5) 0.9752(6) 0.132(4) Uani 1 1 d .
C1 C 0.3736(9) 0.5529(15) 0.9834(12) 0.25(2) Uani 1 1 d .
Cd2 Cd 0.41605(3) 0.58395(3) 1.08395(3) 0.0863(6) Uani 1 3 d S
O2 O 0.3465(4) 0.5728(5) 1.0185(5) 0.119(3) Uani 1 1 d .
C2 C 0.3465(4) 0.5330(4) 0.9283(4) 0.159(9) Uani 1 1 d G
C7 C 0.2894(4) 0.5211(5) 0.9329(4) 0.127(6) Uani 1 1 d G
H7 H 0.2690 0.5333 0.9650 0.152 Uiso 1 1 calc R
C6 C 0.2622(3) 0.4912(4) 0.8906(4) 0.154(9) Uani 1 1 d G
H6 H 0.2232 0.4830 0.8938 0.185 Uiso 1 1 calc R
C5 C 0.2921(2) 0.4733(2) 0.8437(3) 0.130(6) Uani 1 1 d G
C4 C 0.3492(3) 0.4852(3) 0.8390(3) 0.118(5) Uani 1 1 d G
H4 H 0.3696 0.4730 0.8069 0.142 Uiso 1 1 calc R
C3 C 0.3764(3) 0.5151(4) 0.8813(4) 0.134(6) Uani 1 1 d G
H3 H 0.4153 0.5233 0.8782 0.161 Uiso 1 1 calc R
O3 O 0.1343(6) 0.3657(5) 0.6343(6) 0.122(6) Uani 1 3 d SG
C8 C 0.2625(2) 0.4349(2) 0.8028(3) 0.101(4) Uani 1 1 d G
C9 C 0.2905(3) 0.3956(3) 0.7731(3) 0.086(3) Uani 1 1 d G
H9 H 0.3295 0.3898 0.7800 0.103 Uiso 1 1 calc R
C10 C 0.2643(5) 0.3645(5) 0.7337(5) 0.084(3) Uani 1 1 d .
H10 H 0.2856 0.3374 0.7135 0.100 Uiso 1 1 calc R
C11 C 0.2093(6) 0.3701(5) 0.7217(6) 0.088(3) Uani 1 1 d .
C12 C 0.1769(3) 0.4104(4) 0.7506(5) 0.131(7) Uani 1 1 d G
H12 H 0.1385 0.4168 0.7419 0.157 Uiso 1 1 calc R
C13 C 0.2036(8) 0.4394(8) 0.7914(8) 0.128(6) Uani 1 1 d .
H13 H 0.1820 0.4643 0.8140 0.154 Uiso 1 1 calc R

loop_
_atom_site_aniso_label
_atom_site_aniso_U_11
_atom_site_aniso_U_22
_atom_site_aniso_U_33
_atom_site_aniso_U_23
_atom_site_aniso_U_13
_atom_site_aniso_U_12
Cd1 0.0800(7) 0.0800(7) 0.0800(7) -0.0159(4) 0.0159(4) 0.0159(4)
P1 0.0895(16) 0.0895(16) 0.0895(16) 0.0210(13) -0.0210(13) 0.0210(13)
O1 0.134(9) 0.124(9) 0.139(10) -0.007(7) -0.007(7) 0.017(8)
C1 0.122(15) 0.38(4) 0.24(3) -0.23(3) -0.080(17) 0.13(2)
Cd2 0.0863(6) 0.0863(6) 0.0863(6) -0.0187(3) 0.0187(3) 0.0187(3)
O2 0.100(7) 0.132(8) 0.125(8) -0.047(7) -0.008(6) 0.020(6)
C2 0.124(14) 0.19(2) 0.160(17) -0.083(17) -0.012(13) 0.045(15)
C7 0.084(9) 0.139(13) 0.156(15) -0.065(12) 0.003(9) 0.024(9)
C6 0.091(10) 0.180(18) 0.19(2) -0.101(16) 0.004(11) 0.007(11)
C5 0.082(9) 0.162(16) 0.145(14) -0.037(13) -0.001(9) 0.036(10)
C4 0.126(12) 0.135(12) 0.093(9) 0.029(9) 0.011(9) 0.020(10)
C3 0.166(18) 0.125(13) 0.111(12) 0.007(10) -0.017(12) -0.005(12)
O3 0.122(6) 0.122(6) 0.122(6) 0.037(5) -0.037(5) 0.037(5)
C8 0.078(8) 0.108(10) 0.117(10) 0.002(8) 0.003(7) 0.021(7)
C9 0.076(7) 0.085(7) 0.096(8) 0.012(6) 0.002(6) 0.015(6)
C10 0.070(6) 0.084(7) 0.097(8) 0.015(6) 0.004(6) 0.023(5)
C11 0.097(8) 0.068(6) 0.097(8) 0.009(6) -0.008(7) 0.012(6)
C12 0.099(10) 0.104(11) 0.19(2) -0.015(11) -0.014(11) 0.047(9)
C13 0.115(11) 0.122(12) 0.148(15) -0.041(11) -0.016(11) 0.045(10)

loop_
_atom_type_symbol
_atom_type_description
_atom_type_scat_dispersion_real
_atom_type_scat_dispersion_imag
_atom_type_scat_source
C C 0.0181 0.0091 'International Tables Vol C Tables 4.2.6.8 and 6.1.1.4'
H H 0.0000 0.0000 'International Tables Vol C Tables 4.2.6.8 and 6.1.1.4'
O O 0.0492 0.0322 'International Tables Vol C Tables 4.2.6.8 and 6.1.1.4'
P P 0.2955 0.4335 'International Tables Vol C Tables 4.2.6.8 and 6.1.1.4'
Cd Cd 0.1185 4.6533 'International Tables Vol C Tables 4.2.6.8 and 6.1.1.4'

loop_
_geom_angle_atom_site_label_1
_geom_angle_atom_site_label_2
_geom_angle_atom_site_label_3
_geom_angle
_geom_angle_site_symmetry_1
_geom_angle_site_symmetry_3
O1 Cd1 O1 83.6(5) 19_655 18_546
O1 Cd1 O1 83.6(5) 19_655 .
O1 Cd1 O1 83.6(5) 18_546 .
O1 Cd1 O1 96.4(5) 19_655 42_565
O1 Cd1 O1 180.000(2) 18_546 42_565
O1 Cd1 O1 96.4(5) . 42_565
O1 Cd1 O1 180.0(5) 19_655 43_456
O1 Cd1 O1 96.4(5) 18_546 43_456
O1 Cd1 O1 96.4(5) . 43_456
O1 Cd1 O1 83.6(5) 42_565 43_456
O1 Cd1 O1 96.4(5) 19_655 25_667
O1 Cd1 O1 96.4(5) 18_546 25_667
O1 Cd1 O1 180.000(3) . 25_667
O1 Cd1 O1 83.6(5) 42_565 25_667
O1 Cd1 O1 83.6(5) 43_456 25_667
O1 Cd1 Cd2 129.7(3) 19_655 25_667
O1 Cd1 Cd2 129.7(3) 18_546 25_667
O1 Cd1 Cd2 129.7(3) . 25_667
O1 Cd1 Cd2 50.3(3) 42_565 25_667
O1 Cd1 Cd2 50.3(3) 43_456 25_667
O1 Cd1 Cd2 50.3(3) 25_667 25_667
O3 P1 C11 112.2(5) . .
O3 P1 C11 112.2(8) . 16
C11 P1 C11 106.6(4) . 16
O3 P1 C11 112.2(8) . 17_455
C11 P1 C11 106.6(4) . 17_455
C11 P1 C11 106.6(4) 16 17_455
C1 O1 Cd1 123.5(19) . .
O2 C1 O1 125.3(19) . .
O2 C1 C2 120.5(15) . .
O1 C1 C2 110.1(18) . .
O3 Cd2 O2 92.4(4) 3_556 19_655
O3 Cd2 O2 92.4(7) 3_556 18_546
O2 Cd2 O2 119.82(4) 19_655 18_546
O3 Cd2 O2 92.4(6) 3_556 .
O2 Cd2 O2 119.82(4) 19_655 .
O2 Cd2 O2 119.82(4) 18_546 .
O3 Cd2 C1 117.0(4) 3_556 19_655
O2 Cd2 C1 25.1(4) 19_655 19_655
O2 Cd2 C1 110.5(10) 18_546 19_655
O2 Cd2 C1 119.9(10) . 19_655
O3 Cd2 C1 117.0(7) 3_556 18_546
O2 Cd2 C1 119.9(10) 19_655 18_546
O2 Cd2 C1 25.1(4) 18_546 18_546
O2 Cd2 C1 110.5(10) . 18_546
C1 Cd2 C1 101.0(4) 19_655 18_546
C1 O2 Cd2 97.8(11) . .
C7 C2 C3 120.0 . .
C7 C2 C1 113.9(11) . .
C3 C2 C1 124.4(9) . .
C2 C7 C6 120.0 . .
C5 C6 C7 120.0 . .
C6 C5 C4 120.0 . .
C6 C5 C8 117.6 . .
C4 C5 C8 121.9 . .
C3 C4 C5 120.0 . .
C4 C3 C2 120.0 . .
P1 O3 Cd2 180.0(18) . 2_455
C9 C8 C13 115.9(7) . .
C9 C8 C5 121.8 . .
C13 C8 C5 122.2(7) . .
C10 C9 C8 121.1(6) . .
C11 C10 C9 122.9(11) . .
C10 C11 C12 119.8(12) . .
C10 C11 P1 125.9(11) . .
C12 C11 P1 114.3(8) . .
C13 C12 C11 116.2(9) . .
C12 C13 C8 123.9(13) . .

loop_
_geom_bond_atom_site_label_1
_geom_bond_atom_site_label_2
_geom_bond_distance
_geom_bond_site_symmetry_2
Cd1 O1 2.279(14) 19_655
Cd1 O1 2.279(14) 18_546
Cd1 O1 2.279(14) .
Cd1 O1 2.279(14) 42_565
Cd1 O1 2.279(14) 43_456
Cd1 O1 2.279(14) 25_667
Cd1 Cd2 3.4564(12) 25_667
P1 O3 1.485(11) .
P1 C11 1.810(13) .
P1 C11 1.810(13) 16
P1 C11 1.810(13) 17_455
O1 C1 1.42(3) .
C1 O2 1.16(2) .
C1 C2 1.535(19) .
Cd2 O3 2.07(2) 3_556
Cd2 O2 2.286(11) 19_655
Cd2 O2 2.286(11) 18_546
Cd2 O2 2.286(11) .
Cd2 C1 2.697(19) 19_655
Cd2 C1 2.697(19) 18_546
C2 C7 1.3900 .
C2 C3 1.3900 .
C7 C6 1.3900 .
C6 C5 1.3900 .
C5 C4 1.3900 .
C5 C8 1.5073 .
C4 C3 1.3900 .
O3 Cd2 2.072(10) 2_455
C8 C9 1.3475 .
C8 C13 1.430(18) .
C9 C10 1.345(15) .
C10 C11 1.345(17) .
C11 C12 1.407(16) .
C12 C13 1.348(19) .
